data_3000316
loop_
_publ_author_name
'Rakovsk\'y, Erik'
'\<Sebesta, Radovan'

_journal_name_full 'To be published'
_chemical_formula_sum 'C23 H25 F Fe N2'
_chemical_name_systematic (R,Sp)-1-(2-(5-fluoro-1-methylindolin-2-yl)ferrocenyl)-N,N-dimethylethan-1-amine
_space_group_name_Hall 'P 2ac 2ab'
_space_group_name_H-M_alt 'P 21 21 21'
_cell_angle_alpha 90
_cell_angle_beta 90
_cell_angle_gamma 90
_cell_length_a 9.9977(2)
_cell_length_b 11.1321(3)
_cell_length_c 17.8135(4)
_cell_measurement_temperature 100
_cell_volume 1982.56(8)
_diffrn_ambient_temperature 100
_diffrn_radiation_probe x-ray
_diffrn_radiation_type 'Cu K\a'
_diffrn_radiation_wavelength 1.54186
_refine_ls_goodness_of_fit_ref 1.0661
_refine_ls_R_factor_all 0.0193
_refine_ls_R_factor_gt 0.0185
_refine_ls_wR_factor_gt 0.0447
_refine_ls_wR_factor_ref 0.0451
_cod_database_code 3000316
_cod_hold_until_date 2021-12-07

loop_
_atom_site_label
_atom_site_fract_x
_atom_site_fract_y
_atom_site_fract_z
? ? ? ?
